data_7036641
loop_
_publ_author_name
'Ng, Ho-Yuen'
'Cheung, Wai-Man'
'Kwan Huang, Enrique'
'Wong, Kang-Long'
'Sung, Herman H.-Y.'
'Williams, Ian D.'
'Leung, Wa-Hung'

_publ_section_title
;
 Ruthenium chalcogenonitrosyl and bridged nitrido complexes containing
 chelating sulfur and oxygen ligands.
;
_journal_issue 42
_journal_name_full 'Dalton transactions (Cambridge, England : 2003)'
_journal_page_first 18459
_journal_page_last 18468
_journal_paper_doi 10.1039/c5dt02513c
_journal_volume 44
_journal_year 2015
_chemical_formula_moiety 'C36 H30 As2 Cl3 N Ru Se, C H2 Cl2'
_chemical_formula_sum 'C37 H32 As2 Cl5 N Ru Se'
_chemical_formula_weight 997.76
_chemical_name_systematic
;
 ? 
;
_space_group_IT_number 2
_space_group_name_Hall '-P 1'
_symmetry_cell_setting triclinic
_symmetry_space_group_name_Hall '-P 1'
_symmetry_space_group_name_H-M 'P -1'
_atom_sites_solution_hydrogens geom
_atom_sites_solution_primary iterative
_atom_sites_solution_secondary difmap
_audit_creation_date 2014-12-22
_audit_creation_method
;
Olex2 1.2
(compiled 2014.11.28 svn.r3106 for OlexSys, GUI svn.r4959)
;
_audit_update_record
;
2015-05-20 deposited with the CCDC.
2015-09-04 downloaded from the CCDC.
;
_cell_angle_alpha 77.871(3)
_cell_angle_beta 87.759(3)
_cell_angle_gamma 78.802(3)
_cell_formula_units_Z 2
_cell_length_a 10.7021(4)
_cell_length_b 12.8930(5)
_cell_length_c 13.9385(5)
_cell_measurement_reflns_used 5475
_cell_measurement_temperature 99.9(5)
_cell_measurement_theta_max 30.6710
_cell_measurement_theta_min 3.8710
_cell_volume 1844.53(12)
_computing_cell_refinement
;
CrysAlisPro, Agilent Technologies,
Version 1.171.37.35 (release 13-08-2014 CrysAlis171 .NET)
(compiled Aug 13 2014,18:06:01)
;
_computing_data_collection
;
CrysAlisPro, Agilent Technologies,
Version 1.171.37.35 (release 13-08-2014 CrysAlis171 .NET)
(compiled Aug 13 2014,18:06:01)
;
_computing_data_reduction
;
CrysAlisPro, Agilent Technologies,
Version 1.171.37.35 (release 13-08-2014 CrysAlis171 .NET)
(compiled Aug 13 2014,18:06:01)
;
_computing_molecular_graphics 'Olex2 (Dolomanov et al., 2009)'
_computing_publication_material 'Olex2 (Dolomanov et al., 2009)'
_computing_structure_refinement 'XL (Sheldrick, 2008)'
_computing_structure_solution
;
Superflip (Palatinus & Chapuis, 2007;Palatinus & van der Lee, 2008;
Palatinus et al., 2012)
;
_diffrn_ambient_environment N~2~
_diffrn_ambient_temperature 99.9(5)
_diffrn_detector 'CCD plate'
_diffrn_detector_area_resol_mean 10.3587
_diffrn_detector_type Atlas
_diffrn_measured_fraction_theta_full 0.993
_diffrn_measured_fraction_theta_max 0.994
_diffrn_measurement_details
;
  1 omega  -87.00    9.00   1.0000   18.0000
omega____ theta____ kappa____ phi______ frames
    -      -14.2201  -57.0000   60.0000 96

  2 omega  -39.00   54.00   1.0000   18.0000
omega____ theta____ kappa____ phi______ frames
    -      -14.2201   57.0000 -150.0000 93

  3 omega  -10.00   83.00   1.0000   18.0000
omega____ theta____ kappa____ phi______ frames
    -       14.6889   77.0000  -30.0000 93
;
_diffrn_measurement_device 'kappa diffractometer'
_diffrn_measurement_device_type 'SuperNova, Dual, Mo at zero, Atlas'
_diffrn_measurement_method '\w scans'
_diffrn_orient_matrix_UB_11 0.0398362000
_diffrn_orient_matrix_UB_12 -0.0347943000
_diffrn_orient_matrix_UB_13 0.0376835000
_diffrn_orient_matrix_UB_21 0.0017248000
_diffrn_orient_matrix_UB_22 0.0443244000
_diffrn_orient_matrix_UB_23 0.0223314000
_diffrn_orient_matrix_UB_31 -0.0545421000
_diffrn_orient_matrix_UB_32 -0.0104941000
_diffrn_orient_matrix_UB_33 0.0281145000
_diffrn_radiation_monochromator mirror
_diffrn_radiation_probe x-ray
_diffrn_radiation_type MoK\a
_diffrn_radiation_wavelength 0.71073
_diffrn_reflns_av_R_equivalents 0.0394
_diffrn_reflns_av_unetI/netI 0.0681
_diffrn_reflns_limit_h_max 12
_diffrn_reflns_limit_h_min -13
_diffrn_reflns_limit_k_max 15
_diffrn_reflns_limit_k_min -15
_diffrn_reflns_limit_l_max 14
_diffrn_reflns_limit_l_min -17
_diffrn_reflns_number 12063
_diffrn_reflns_theta_full 25.00
_diffrn_reflns_theta_max 26.00
_diffrn_reflns_theta_min 3.52
_diffrn_source 'SuperNova (Mo) X-ray Source'
_diffrn_source_current 0.80
_diffrn_source_power 0.040
_diffrn_source_target Mo
_diffrn_source_voltage 50
_exptl_absorpt_coefficient_mu 3.583
_exptl_absorpt_correction_T_max 1.00000
_exptl_absorpt_correction_T_min 0.81473
_exptl_absorpt_correction_type multi-scan
_exptl_absorpt_process_details
;
CrysAlisPro, Agilent Technologies,
Version 1.171.37.35 (release 13-08-2014 CrysAlis171 .NET)
(compiled Aug 13 2014,18:06:01)
Empirical absorption correction using spherical harmonics,
 implemented in SCALE3 ABSPACK scaling algorithm.
;
_exptl_crystal_colour red
_exptl_crystal_density_diffrn 1.796
_exptl_crystal_density_method 'not measured'
_exptl_crystal_description plate
_exptl_crystal_F_000 980
_exptl_crystal_size_max 0.20
_exptl_crystal_size_mid 0.18
_exptl_crystal_size_min 0.03
_refine_diff_density_max 0.709
_refine_diff_density_min -0.590
_refine_diff_density_rms 0.134
_refine_ls_extinction_method none
_refine_ls_goodness_of_fit_ref 1.002
_refine_ls_hydrogen_treatment constr
_refine_ls_matrix_type full
_refine_ls_number_parameters 424
_refine_ls_number_reflns 7195
_refine_ls_number_restraints 0
_refine_ls_restrained_S_all 1.002
_refine_ls_R_factor_all 0.0521
_refine_ls_R_factor_gt 0.0387
_refine_ls_shift/su_max 0.001
_refine_ls_shift/su_mean 0.000
_refine_ls_structure_factor_coef Fsqd
_refine_ls_weighting_details 'calc w=1/[\s^2^(Fo^2^)+(0.0261P)^2^+0.0000P] where P=(Fo^2^+2Fc^2^)/3'
_refine_ls_weighting_scheme calc
_refine_ls_wR_factor_gt 0.0767
_refine_ls_wR_factor_ref 0.0825
_reflns_number_gt 5906
_reflns_number_total 7195
_reflns_threshold_expression >2sigma(I)
_cod_data_source_file c5dt02513c1.cif
_cod_data_source_block wai152molt
_cod_depositor_comments
;
The following automatic conversions were performed:

'_symmetry_cell_setting' value 'Triclinic' changed to 'triclinic'
according to
/usr/data/users/saulius/crontab/automatic-downloads/rss-feeds/RSC/lib/dictionaries/cif_core.dic
dictionary named 'cif_core.dic' version 2.4.2 from 2011-04-26.

Automatic conversion script
Id: cif_fix_values 3271 2015-04-21 07:52:19Z andrius 

 Adding full bibliography for 7036640--7036645.cif.
;
_cod_original_cell_volume 1844.55(11)
_cod_original_sg_symbol_H-M P-1
_cod_database_code 7036641
_reflns_odcompleteness_completeness 99.42
_reflns_odcompleteness_iscentric 1
_reflns_odcompleteness_theta 28.22
_olex2_refinement_description
;
1. Fixed Uiso
 At 1.2 times of:
  All C(H) groups, All C(H,H) groups
2.a Secondary CH2 refined with riding coordinates:
 C1S(H1SA,H1SB)
2.b Aromatic/amide H refined with riding coordinates:
 C2(H2), C3(H3), C4(H4), C5(H5), C6(H6), C8(H8), C9(H9), C10(H10), C11(H11),
 C12(H12), C14(H14), C15(H15), C16(H16), C17(H17), C18(H18), C20(H20), C21(H21),
  C22(H22), C23(H23), C24(H24), C26(H26), C27(H27), C28(H28), C29(H29),
 C30(H30), C32(H32), C33(H33), C34(H34), C35(H35), C36(H36)
;
_olex2_date_sample_data_collection 2014-12-17
_olex2_submission_special_instructions 'No special instructions were received'

loop_
_space_group_symop_id
_space_group_symop_operation_xyz
1 'x, y, z'
2 '-x, -y, -z'

loop_
_atom_site_label
_atom_site_type_symbol
_atom_site_fract_x
_atom_site_fract_y
_atom_site_fract_z
_atom_site_U_iso_or_equiv
_atom_site_adp_type
_atom_site_occupancy
_atom_site_calc_flag
_atom_site_refinement_flags_posn
Ru1 Ru 0.64842(3) 0.35531(2) 0.24597(2) 0.00774(9) Uani 1 d .
As2 As 0.71446(4) 0.51434(3) 0.29262(3) 0.00822(10) Uani 1 d .
As1 As 0.58723(4) 0.18631(3) 0.21629(3) 0.00859(10) Uani 1 d .
Se1 Se 0.36246(4) 0.50583(3) 0.16153(3) 0.02168(12) Uani 1 d .
Cl1 Cl 0.59065(9) 0.30480(7) 0.41279(6) 0.0119(2) Uani 1 d .
Cl2 Cl 0.86094(9) 0.25547(7) 0.27898(7) 0.0123(2) Uani 1 d .
Cl3 Cl 0.70726(10) 0.40864(7) 0.07661(6) 0.0133(2) Uani 1 d .
N1 N 0.4963(3) 0.4311(2) 0.2113(2) 0.0096(7) Uani 1 d .
C1 C 0.4102(4) 0.2193(3) 0.1781(3) 0.0108(8) Uani 1 d .
C2 C 0.3158(4) 0.2171(3) 0.2495(3) 0.0178(9) Uani 1 d .
H2 H 0.3388 0.1946 0.3169 0.021 Uiso 1 calc R
C3 C 0.1880(4) 0.2475(3) 0.2232(3) 0.0184(10) Uani 1 d .
H3 H 0.1241 0.2456 0.2724 0.022 Uiso 1 calc R
C4 C 0.1534(4) 0.2810(3) 0.1241(3) 0.0168(9) Uani 1 d .
H4 H 0.0662 0.2990 0.1054 0.020 Uiso 1 calc R
C5 C 0.2481(4) 0.2874(3) 0.0537(3) 0.0183(10) Uani 1 d .
H5 H 0.2255 0.3125 -0.0136 0.022 Uiso 1 calc R
C6 C 0.3750(4) 0.2578(3) 0.0802(3) 0.0133(9) Uani 1 d .
H6 H 0.4389 0.2638 0.0312 0.016 Uiso 1 calc R
C7 C 0.5970(4) 0.0620(3) 0.3238(3) 0.0121(9) Uani 1 d .
C8 C 0.6974(4) 0.0383(3) 0.3894(3) 0.0170(9) Uani 1 d .
H8 H 0.7542 0.0871 0.3861 0.020 Uiso 1 calc R
C9 C 0.7151(4) -0.0578(3) 0.4605(3) 0.0202(10) Uani 1 d .
H9 H 0.7856 -0.0757 0.5042 0.024 Uiso 1 calc R
C10 C 0.6283(5) -0.1269(3) 0.4667(3) 0.0226(11) Uani 1 d .
H10 H 0.6388 -0.1915 0.5156 0.027 Uiso 1 calc R
C11 C 0.5279(5) -0.1019(3) 0.4026(3) 0.0230(11) Uani 1 d .
H11 H 0.4684 -0.1488 0.4076 0.028 Uiso 1 calc R
C12 C 0.5131(4) -0.0087(3) 0.3307(3) 0.0187(10) Uani 1 d .
H12 H 0.4446 0.0072 0.2854 0.022 Uiso 1 calc R
C13 C 0.6697(4) 0.1136(3) 0.1150(3) 0.0111(8) Uani 1 d .
C14 C 0.6195(4) 0.0299(3) 0.0930(3) 0.0171(9) Uani 1 d .
H14 H 0.5421 0.0141 0.1227 0.021 Uiso 1 calc R
C15 C 0.6813(4) -0.0307(3) 0.0282(3) 0.0186(10) Uani 1 d .
H15 H 0.6467 -0.0886 0.0145 0.022 Uiso 1 calc R
C16 C 0.7939(4) -0.0076(3) -0.0172(3) 0.0189(10) Uani 1 d .
H16 H 0.8369 -0.0493 -0.0614 0.023 Uiso 1 calc R
C17 C 0.8419(4) 0.0779(3) 0.0038(3) 0.0189(10) Uani 1 d .
H17 H 0.9173 0.0956 -0.0280 0.023 Uiso 1 calc R
C18 C 0.7821(4) 0.1382(3) 0.0704(3) 0.0139(9) Uani 1 d .
H18 H 0.8174 0.1952 0.0852 0.017 Uiso 1 calc R
C19 C 0.5674(4) 0.6305(3) 0.2759(3) 0.0111(8) Uani 1 d .
C20 C 0.5507(4) 0.7095(3) 0.1897(3) 0.0156(9) Uani 1 d .
H20 H 0.6173 0.7125 0.1427 0.019 Uiso 1 calc R
C21 C 0.4369(4) 0.7837(3) 0.1726(3) 0.0145(9) Uani 1 d .
H21 H 0.4257 0.8374 0.1138 0.017 Uiso 1 calc R
C22 C 0.3398(4) 0.7794(3) 0.2411(3) 0.0179(9) Uani 1 d .
H22 H 0.2619 0.8300 0.2291 0.022 Uiso 1 calc R
C23 C 0.3560(4) 0.7019(3) 0.3268(3) 0.0159(9) Uani 1 d .
H23 H 0.2898 0.7002 0.3743 0.019 Uiso 1 calc R
C24 C 0.4683(4) 0.6265(3) 0.3439(3) 0.0130(9) Uani 1 d .
H24 H 0.4780 0.5719 0.4021 0.016 Uiso 1 calc R
C25 C 0.7725(4) 0.4986(3) 0.4265(3) 0.0113(8) Uani 1 d .
C26 C 0.7275(4) 0.5757(3) 0.4812(3) 0.0171(9) Uani 1 d .
H26 H 0.6635 0.6362 0.4552 0.021 Uiso 1 calc R
C27 C 0.7762(4) 0.5647(3) 0.5743(3) 0.0199(10) Uani 1 d .
H27 H 0.7445 0.6171 0.6124 0.024 Uiso 1 calc R
C28 C 0.8702(4) 0.4778(3) 0.6118(3) 0.0168(9) Uani 1 d .
H28 H 0.9039 0.4711 0.6753 0.020 Uiso 1 calc R
C29 C 0.9154(4) 0.4008(3) 0.5576(3) 0.0159(9) Uani 1 d .
H29 H 0.9802 0.3410 0.5838 0.019 Uiso 1 calc R
C30 C 0.8664(4) 0.4106(3) 0.4647(3) 0.0139(9) Uani 1 d .
H30 H 0.8970 0.3571 0.4274 0.017 Uiso 1 calc R
C31 C 0.8477(4) 0.5783(3) 0.2172(3) 0.0098(8) Uani 1 d .
C32 C 0.9306(4) 0.5198(3) 0.1601(3) 0.0114(9) Uani 1 d .
H32 H 0.9206 0.4492 0.1560 0.014 Uiso 1 calc R
C33 C 1.0287(4) 0.5643(3) 0.1086(3) 0.0141(9) Uani 1 d .
H33 H 1.0852 0.5243 0.0694 0.017 Uiso 1 calc R
C34 C 1.0432(4) 0.6666(3) 0.1151(3) 0.0150(9) Uani 1 d .
H34 H 1.1094 0.6974 0.0797 0.018 Uiso 1 calc R
C35 C 0.9612(4) 0.7246(3) 0.1733(3) 0.0187(10) Uani 1 d .
H35 H 0.9721 0.7948 0.1778 0.022 Uiso 1 calc R
C36 C 0.8634(4) 0.6810(3) 0.2250(3) 0.0136(9) Uani 1 d .
H36 H 0.8079 0.7207 0.2651 0.016 Uiso 1 calc R
C1S C 0.0709(5) 0.9999(3) 0.3477(3) 0.0306(12) Uani 1 d .
H1SA H 0.0151 1.0589 0.3729 0.037 Uiso 1 calc R
H1SB H 0.1537 1.0222 0.3302 0.037 Uiso 1 calc R
Cl1S Cl 0.00233(13) 0.98266(9) 0.24226(8) 0.0337(3) Uani 1 d .
Cl2S Cl 0.09579(13) 0.88289(8) 0.44145(8) 0.0310(3) Uani 1 d .

loop_
_atom_site_aniso_label
_atom_site_aniso_U_11
_atom_site_aniso_U_22
_atom_site_aniso_U_33
_atom_site_aniso_U_23
_atom_site_aniso_U_13
_atom_site_aniso_U_12
Ru1 0.00796(18) 0.00827(15) 0.00668(16) -0.00172(12) 0.00031(12) -0.00065(13)
As2 0.0091(2) 0.00867(19) 0.00694(19) -0.00222(15) 0.00079(16) -0.00130(16)
As1 0.0090(2) 0.00917(19) 0.0077(2) -0.00225(15) 0.00048(16) -0.00141(16)
Se1 0.0170(3) 0.0174(2) 0.0295(3) -0.00787(19) -0.0128(2) 0.00500(18)
Cl1 0.0153(5) 0.0148(5) 0.0062(4) -0.0022(4) 0.0040(4) -0.0050(4)
Cl2 0.0094(5) 0.0121(4) 0.0144(5) -0.0026(4) 0.0000(4) -0.0001(4)
Cl3 0.0173(6) 0.0164(5) 0.0062(4) -0.0023(4) 0.0026(4) -0.0041(4)
N1 0.0120(19) 0.0081(15) 0.0095(16) -0.0033(13) -0.0031(14) -0.0017(14)
C1 0.008(2) 0.0086(18) 0.016(2) -0.0042(16) 0.0019(17) -0.0014(16)
C2 0.016(2) 0.025(2) 0.012(2) -0.0026(18) 0.0015(18) -0.0031(19)
C3 0.011(2) 0.023(2) 0.019(2) -0.0034(18) 0.0041(18) 0.0004(19)
C4 0.009(2) 0.017(2) 0.026(2) -0.0086(18) -0.0047(18) 0.0000(17)
C5 0.018(3) 0.021(2) 0.014(2) -0.0044(18) -0.0050(18) 0.0027(19)
C6 0.011(2) 0.015(2) 0.014(2) -0.0074(17) 0.0021(17) -0.0001(17)
C7 0.022(2) 0.0077(18) 0.0061(19) -0.0019(15) 0.0044(17) -0.0010(17)
C8 0.020(3) 0.019(2) 0.013(2) -0.0010(17) -0.0027(18) -0.0079(19)
C9 0.028(3) 0.015(2) 0.015(2) 0.0013(18) -0.007(2) -0.002(2)
C10 0.040(3) 0.013(2) 0.015(2) -0.0029(18) 0.000(2) -0.004(2)
C11 0.033(3) 0.021(2) 0.018(2) -0.0031(19) 0.001(2) -0.014(2)
C12 0.019(3) 0.019(2) 0.019(2) -0.0030(18) -0.0010(19) -0.0061(19)
C13 0.012(2) 0.0115(19) 0.0083(19) -0.0020(16) -0.0017(16) 0.0020(16)
C14 0.014(2) 0.019(2) 0.020(2) -0.0073(18) 0.0022(19) -0.0043(18)
C15 0.025(3) 0.015(2) 0.018(2) -0.0087(18) -0.001(2) -0.0021(19)
C16 0.023(3) 0.021(2) 0.013(2) -0.0085(18) 0.0003(19) 0.0023(19)
C17 0.015(2) 0.020(2) 0.017(2) 0.0002(18) 0.0063(19) 0.0012(18)
C18 0.015(2) 0.0129(19) 0.013(2) -0.0025(17) 0.0005(18) -0.0008(17)
C19 0.015(2) 0.0098(18) 0.0098(19) -0.0070(16) -0.0006(17) 0.0013(17)
C20 0.013(2) 0.019(2) 0.013(2) -0.0022(17) 0.0009(17) 0.0006(18)
C21 0.012(2) 0.016(2) 0.011(2) 0.0020(16) -0.0042(17) 0.0040(17)
C22 0.012(2) 0.018(2) 0.022(2) -0.0059(18) -0.0020(19) 0.0016(18)
C23 0.011(2) 0.023(2) 0.015(2) -0.0106(18) 0.0024(18) -0.0018(18)
C24 0.015(2) 0.016(2) 0.011(2) -0.0080(17) 0.0017(17) -0.0041(18)
C25 0.012(2) 0.0153(19) 0.0071(19) -0.0012(16) 0.0009(16) -0.0050(17)
C26 0.018(2) 0.017(2) 0.017(2) -0.0073(18) -0.0020(19) 0.0003(18)
C27 0.022(3) 0.025(2) 0.015(2) -0.0123(19) -0.0009(19) -0.003(2)
C28 0.017(2) 0.025(2) 0.011(2) -0.0043(18) -0.0001(18) -0.0096(19)
C29 0.017(2) 0.015(2) 0.014(2) 0.0014(17) -0.0018(18) -0.0043(18)
C30 0.019(2) 0.014(2) 0.0081(19) -0.0027(16) 0.0000(17) -0.0029(18)
C31 0.012(2) 0.0100(18) 0.0065(19) 0.0017(16) 0.0001(16) -0.0030(16)
C32 0.010(2) 0.0105(18) 0.012(2) -0.0019(16) -0.0005(17) -0.0002(16)
C33 0.017(2) 0.016(2) 0.0077(19) -0.0002(17) -0.0007(17) -0.0001(18)
C34 0.012(2) 0.019(2) 0.013(2) -0.0004(17) 0.0039(17) -0.0046(18)
C35 0.021(3) 0.015(2) 0.020(2) 0.0001(18) 0.0016(19) -0.0065(19)
C36 0.015(2) 0.015(2) 0.010(2) -0.0050(17) 0.0006(17) -0.0006(17)
C1S 0.045(4) 0.018(2) 0.028(3) -0.004(2) -0.008(2) -0.003(2)
Cl1S 0.0456(8) 0.0312(6) 0.0230(6) -0.0132(5) -0.0069(6) 0.0058(6)
Cl2S 0.0415(8) 0.0210(5) 0.0255(6) -0.0028(5) -0.0055(6) 0.0052(5)

loop_
_atom_type_symbol
_atom_type_description
_atom_type_scat_dispersion_real
_atom_type_scat_dispersion_imag
_atom_type_scat_source
C C 0.0033 0.0016 'International Tables Vol C Tables 4.2.6.8 and 6.1.1.4'
H H 0.0000 0.0000 'International Tables Vol C Tables 4.2.6.8 and 6.1.1.4'
As As 0.0499 2.0058 'International Tables Vol C Tables 4.2.6.8 and 6.1.1.4'
Cl Cl 0.1484 0.1585 'International Tables Vol C Tables 4.2.6.8 and 6.1.1.4'
N N 0.0061 0.0033 'International Tables Vol C Tables 4.2.6.8 and 6.1.1.4'
Ru Ru -1.2594 0.8363 'International Tables Vol C Tables 4.2.6.8 and 6.1.1.4'
Se Se -0.0929 2.2259 'International Tables Vol C Tables 4.2.6.8 and 6.1.1.4'

loop_
_geom_angle_atom_site_label_1
_geom_angle_atom_site_label_2
_geom_angle_atom_site_label_3
_geom_angle
As2 Ru1 As1 174.371(17)
Cl1 Ru1 As2 86.47(3)
Cl1 Ru1 As1 88.57(3)
Cl1 Ru1 Cl2 91.28(3)
Cl1 Ru1 Cl3 179.36(3)
Cl2 Ru1 As2 89.15(3)
Cl2 Ru1 As1 88.30(3)
Cl2 Ru1 Cl3 88.87(3)
Cl3 Ru1 As2 92.91(3)
Cl3 Ru1 As1 92.05(3)
N1 Ru1 As2 91.35(10)
N1 Ru1 As1 91.62(10)
N1 Ru1 Cl1 93.55(10)
N1 Ru1 Cl2 175.16(10)
N1 Ru1 Cl3 86.30(10)
C19 As2 Ru1 107.33(12)
C19 As2 C25 105.35(16)
C19 As2 C31 104.15(15)
C25 As2 Ru1 118.10(11)
C25 As2 C31 101.46(16)
C31 As2 Ru1 118.93(11)
C1 As1 Ru1 108.43(11)
C1 As1 C7 103.61(16)
C1 As1 C13 102.88(17)
C7 As1 Ru1 119.20(12)
C7 As1 C13 98.96(15)
C13 As1 Ru1 121.38(11)
Se1 N1 Ru1 171.2(2)
C2 C1 As1 119.9(3)
C6 C1 As1 120.7(3)
C6 C1 C2 119.0(4)
C3 C2 C1 120.5(4)
C2 C3 C4 120.0(4)
C5 C4 C3 119.1(4)
C6 C5 C4 120.7(4)
C5 C6 C1 120.6(4)
C8 C7 As1 118.9(3)
C8 C7 C12 119.5(3)
C12 C7 As1 121.4(3)
C7 C8 C9 120.0(4)
C10 C9 C8 119.4(4)
C11 C10 C9 120.3(4)
C10 C11 C12 120.0(4)
C11 C12 C7 120.8(4)
C14 C13 As1 118.4(3)
C14 C13 C18 119.9(4)
C18 C13 As1 121.5(3)
C15 C14 C13 120.5(4)
C14 C15 C16 120.5(4)
C17 C16 C15 118.5(4)
C16 C17 C18 121.6(4)
C17 C18 C13 119.0(4)
C20 C19 As2 120.6(3)
C20 C19 C24 119.2(4)
C24 C19 As2 119.5(3)
C21 C20 C19 120.1(4)
C22 C21 C20 120.0(4)
C23 C22 C21 120.2(4)
C22 C23 C24 120.2(4)
C23 C24 C19 120.2(4)
C26 C25 As2 121.5(3)
C26 C25 C30 119.9(4)
C30 C25 As2 118.5(3)
C25 C26 C27 119.8(4)
C28 C27 C26 120.3(4)
C29 C28 C27 120.2(4)
C28 C29 C30 120.0(4)
C25 C30 C29 119.8(4)
C32 C31 As2 120.3(3)
C32 C31 C36 120.2(3)
C36 C31 As2 119.5(3)
C31 C32 C33 120.2(4)
C34 C33 C32 119.7(4)
C33 C34 C35 120.1(3)
C36 C35 C34 120.7(4)
C35 C36 C31 119.1(4)
Cl1S C1S Cl2S 113.6(2)

loop_
_geom_bond_atom_site_label_1
_geom_bond_atom_site_label_2
_geom_bond_distance
Ru1 As2 2.5071(5)
Ru1 As1 2.5103(5)
Ru1 Cl1 2.3708(9)
Ru1 Cl2 2.3953(10)
Ru1 Cl3 2.4108(9)
Ru1 N1 1.756(3)
As2 C19 1.934(4)
As2 C25 1.947(4)
As2 C31 1.948(4)
As1 C1 1.930(4)
As1 C7 1.940(3)
As1 C13 1.946(4)
Se1 N1 1.650(3)
C1 C2 1.391(5)
C1 C6 1.390(5)
C2 C3 1.389(6)
C3 C4 1.399(6)
C4 C5 1.384(6)
C5 C6 1.380(6)
C7 C8 1.383(6)
C7 C12 1.386(6)
C8 C9 1.400(5)
C9 C10 1.396(6)
C10 C11 1.370(6)
C11 C12 1.381(5)
C13 C14 1.387(6)
C13 C18 1.393(5)
C14 C15 1.384(6)
C15 C16 1.394(6)
C16 C17 1.390(6)
C17 C18 1.392(6)
C19 C20 1.394(5)
C19 C24 1.396(5)
C20 C21 1.389(6)
C21 C22 1.385(5)
C22 C23 1.380(5)
C23 C24 1.385(6)
C25 C26 1.381(6)
C25 C30 1.388(5)
C26 C27 1.386(6)
C27 C28 1.377(6)
C28 C29 1.375(6)
C29 C30 1.389(6)
C31 C32 1.388(5)
C31 C36 1.394(5)
C32 C33 1.395(5)
C33 C34 1.379(5)
C34 C35 1.391(6)
C35 C36 1.389(5)
C1S Cl1S 1.741(5)
C1S Cl2S 1.760(4)

loop_
_geom_torsion_atom_site_label_1
_geom_torsion_atom_site_label_2
_geom_torsion_atom_site_label_3
_geom_torsion_atom_site_label_4
_geom_torsion
Ru1 As2 C19 C20 -96.1(3)
Ru1 As2 C19 C24 74.4(3)
Ru1 As2 C25 C26 -132.6(3)
Ru1 As2 C25 C30 51.1(3)
Ru1 As2 C31 C32 -19.5(4)
Ru1 As2 C31 C36 163.8(3)
Ru1 As1 C1 C2 -84.6(3)
Ru1 As1 C1 C6 87.7(3)
Ru1 As1 C7 C8 -38.4(4)
Ru1 As1 C7 C12 147.8(3)
Ru1 As1 C13 C14 -171.0(3)
Ru1 As1 C13 C18 14.0(4)
As2 Ru1 As1 C1 119.2(2)
As2 Ru1 As1 C7 1.2(2)
As2 Ru1 As1 C13 -122.2(2)
As2 Ru1 N1 Se1 94.8(13)
As2 C19 C20 C21 171.1(3)
As2 C19 C24 C23 -172.1(3)
As2 C25 C26 C27 -176.5(3)
As2 C25 C30 C29 175.9(3)
As2 C31 C32 C33 -177.9(3)
As2 C31 C36 C35 178.0(3)
As1 Ru1 As2 C19 -118.1(2)
As1 Ru1 As2 C25 0.6(2)
As1 Ru1 As2 C31 124.2(2)
As1 Ru1 N1 Se1 -89.9(13)
As1 C1 C2 C3 175.8(3)
As1 C1 C6 C5 -176.2(3)
As1 C7 C8 C9 -172.5(3)
As1 C7 C12 C11 174.3(3)
As1 C13 C14 C15 -174.1(3)
As1 C13 C18 C17 175.2(3)
Cl1 Ru1 As2 C19 -89.79(12)
Cl1 Ru1 As2 C25 28.97(14)
Cl1 Ru1 As2 C31 152.50(13)
Cl1 Ru1 As1 C1 90.93(12)
Cl1 Ru1 As1 C7 -27.13(14)
Cl1 Ru1 As1 C13 -150.49(14)
Cl1 Ru1 N1 Se1 -178.6(13)
Cl2 Ru1 As2 C19 178.87(12)
Cl2 Ru1 As2 C25 -62.37(14)
Cl2 Ru1 As2 C31 61.16(13)
Cl2 Ru1 As1 C1 -177.74(12)
Cl2 Ru1 As1 C7 64.20(14)
Cl2 Ru1 As1 C13 -59.16(14)
Cl2 Ru1 N1 Se1 -1(2)
Cl3 Ru1 As2 C19 90.05(12)
Cl3 Ru1 As2 C25 -151.20(14)
Cl3 Ru1 As2 C31 -27.67(13)
Cl3 Ru1 As1 C1 -88.93(12)
Cl3 Ru1 As1 C7 153.01(14)
Cl3 Ru1 As1 C13 29.65(14)
Cl3 Ru1 N1 Se1 2.0(13)
N1 Ru1 As2 C19 3.69(15)
N1 Ru1 As2 C25 122.44(16)
N1 Ru1 As2 C31 -114.02(16)
N1 Ru1 As1 C1 -2.58(15)
N1 Ru1 As1 C7 -120.64(17)
N1 Ru1 As1 C13 116.00(17)
C1 As1 C7 C8 -158.9(3)
C1 As1 C7 C12 27.2(4)
C1 As1 C13 C14 -49.7(3)
C1 As1 C13 C18 135.3(3)
C1 C2 C3 C4 -0.1(6)
C2 C1 C6 C5 -3.7(6)
C2 C3 C4 C5 -2.6(6)
C3 C4 C5 C6 2.2(6)
C4 C5 C6 C1 1.0(6)
C6 C1 C2 C3 3.3(6)
C7 As1 C1 C2 42.9(3)
C7 As1 C1 C6 -144.7(3)
C7 As1 C13 C14 56.6(3)
C7 As1 C13 C18 -118.5(3)
C7 C8 C9 C10 -2.3(6)
C8 C7 C12 C11 0.5(6)
C8 C9 C10 C11 1.2(6)
C9 C10 C11 C12 0.8(7)
C10 C11 C12 C7 -1.6(6)
C12 C7 C8 C9 1.5(6)
C13 As1 C1 C2 145.6(3)
C13 As1 C1 C6 -42.0(3)
C13 As1 C7 C8 95.4(3)
C13 As1 C7 C12 -78.4(4)
C13 C14 C15 C16 -1.0(6)
C14 C13 C18 C17 0.2(6)
C14 C15 C16 C17 -0.4(6)
C15 C16 C17 C18 1.7(6)
C16 C17 C18 C13 -1.6(6)
C18 C13 C14 C15 1.0(6)
C19 As2 C25 C26 -12.8(4)
C19 As2 C25 C30 170.8(3)
C19 As2 C31 C32 -138.9(3)
C19 As2 C31 C36 44.5(3)
C19 C20 C21 C22 0.0(6)
C20 C19 C24 C23 -1.5(6)
C20 C21 C22 C23 0.3(6)
C21 C22 C23 C24 -1.3(6)
C22 C23 C24 C19 1.9(6)
C24 C19 C20 C21 0.5(6)
C25 As2 C19 C20 137.3(3)
C25 As2 C19 C24 -52.3(3)
C25 As2 C31 C32 111.9(3)
C25 As2 C31 C36 -64.8(3)
C25 C26 C27 C28 0.8(6)
C26 C25 C30 C29 -0.5(6)
C26 C27 C28 C29 -0.8(6)
C27 C28 C29 C30 0.1(6)
C28 C29 C30 C25 0.6(6)
C30 C25 C26 C27 -0.2(6)
C31 As2 C19 C20 30.9(4)
C31 As2 C19 C24 -158.6(3)
C31 As2 C25 C26 95.5(3)
C31 As2 C25 C30 -80.8(3)
C31 C32 C33 C34 0.2(6)
C32 C31 C36 C35 1.3(6)
C32 C33 C34 C35 0.6(6)
C33 C34 C35 C36 -0.5(6)
C34 C35 C36 C31 -0.5(6)
C36 C31 C32 C33 -1.2(6)
